data_7230724
loop_
_publ_author_name
'Gonz\'alez, Luc\'ia'
'Graus, Sara'
'Tejedor, Rosa Mar\'ia'
'L\'opez, Pilar'
'Elguero, Jos\'e'
'Serrano, Jos\'e Luis'
'Uriel, Santiago'

_publ_section_title
;
 From diiodo Tr\"oger's bases towards halogen-bonded porous organic
 crystalline materials
;
_journal_issue 23
_journal_name_full CrystEngComm
_journal_page_first 3167
_journal_paper_doi 10.1039/C8CE00557E
_journal_volume 20
_journal_year 2018
_chemical_formula_sum 'C19.4 H12.8 Cl0.8 I2 N2'
_chemical_formula_weight 556.08
_space_group_crystal_system monoclinic
_space_group_IT_number 14
_space_group_name_Hall '-P 2ybc'
_space_group_name_H-M_alt 'P 1 21/c 1'
_symmetry_space_group_name_Hall '-P 2ybc'
_symmetry_space_group_name_H-M 'P 1 21/c 1'
_atom_sites_solution_hydrogens geom
_audit_creation_method SHELXL-2018/3
_audit_update_record
;
2018-05-23 deposited with the CCDC.
2018-05-24 downloaded from the CCDC.
;
_cell_angle_alpha 90
_cell_angle_beta 110.549(2)
_cell_angle_gamma 90
_cell_formula_units_Z 4
_cell_length_a 11.6765(2)
_cell_length_b 22.8696(4)
_cell_length_c 8.36360(10)
_cell_measurement_reflns_used 7696
_cell_measurement_temperature 100.00(10)
_cell_measurement_theta_max 73.8707
_cell_measurement_theta_min 3.8625
_cell_volume 2091.28(6)
_computing_cell_refinement
;
CrysAlisPro, Agilent Technologies,
Version 1.171.35.21 (release 20-01-2012 CrysAlis171 .NET)
(compiled Jan 23 2012,18:06:46)
;
_computing_data_collection
;
CrysAlisPro, Agilent Technologies,
Version 1.171.35.21 (release 20-01-2012 CrysAlis171 .NET)
(compiled Jan 23 2012,18:06:46)
;
_computing_data_reduction
;
CrysAlisPro, Agilent Technologies,
Version 1.171.35.21 (release 20-01-2012 CrysAlis171 .NET)
(compiled Jan 23 2012,18:06:46)
;
_computing_structure_refinement 'SHELXL-2018/3 (Sheldrick, 2018)'
_computing_structure_solution 'SHELXTL Bruker'
_diffrn_ambient_temperature 100.00(10)
_diffrn_detector_area_resol_mean 5.2012
_diffrn_measured_fraction_theta_full 0.999
_diffrn_measured_fraction_theta_max 0.982
_diffrn_measurement_device_type 'SuperNova, Single source at offset), Atlas'
_diffrn_measurement_method '\w scans'
_diffrn_radiation_monochromator mirror
_diffrn_radiation_source 'SuperNova (Cu) X-ray Source'
_diffrn_radiation_type 'Cu K\a'
_diffrn_radiation_wavelength 1.5418
_diffrn_reflns_av_R_equivalents 0.0382
_diffrn_reflns_av_unetI/netI 0.0337
_diffrn_reflns_Laue_measured_fraction_full 0.999
_diffrn_reflns_Laue_measured_fraction_max 0.982
_diffrn_reflns_limit_h_max 14
_diffrn_reflns_limit_h_min -14
_diffrn_reflns_limit_k_max 28
_diffrn_reflns_limit_k_min -27
_diffrn_reflns_limit_l_max 10
_diffrn_reflns_limit_l_min -6
_diffrn_reflns_number 15502
_diffrn_reflns_point_group_measured_fraction_full 0.999
_diffrn_reflns_point_group_measured_fraction_max 0.982
_diffrn_reflns_theta_full 67.684
_diffrn_reflns_theta_max 74.036
_diffrn_reflns_theta_min 3.866
_exptl_absorpt_coefficient_mu 24.576
_exptl_absorpt_correction_T_max 0.402
_exptl_absorpt_correction_T_min 0.071
_exptl_absorpt_correction_type analytical
_exptl_absorpt_process_details
;
CrysAlisPro, Agilent Technologies,
Version 1.171.35.21 (release 20-01-2012 CrysAlis171 .NET)
(compiled Jan 23 2012,18:06:46)
Analytical numeric absorption correction using a multifaceted crystal
            model based on expressions derived by R.C. Clark & J.S. Reid.
(Clark, R. C. & Reid, J. S. (1995). Acta Cryst. A51, 887-897)
;
_exptl_crystal_colour Yellow
_exptl_crystal_density_diffrn 1.766
_exptl_crystal_description Neddle
_exptl_crystal_F_000 1051
_exptl_crystal_size_max 0.3779
_exptl_crystal_size_mid 0.0550
_exptl_crystal_size_min 0.0509
_refine_diff_density_max 1.809
_refine_diff_density_min -1.249
_refine_diff_density_rms 0.183
_refine_ls_extinction_method none
_refine_ls_goodness_of_fit_ref 0.976
_refine_ls_hydrogen_treatment constr
_refine_ls_matrix_type full
_refine_ls_number_parameters 228
_refine_ls_number_reflns 4184
_refine_ls_number_restraints 0
_refine_ls_restrained_S_all 0.976
_refine_ls_R_factor_all 0.0419
_refine_ls_R_factor_gt 0.0386
_refine_ls_shift/su_max 0.001
_refine_ls_shift/su_mean 0.000
_refine_ls_structure_factor_coef Fsqd
_refine_ls_weighting_details 'w=1/[\s^2^(Fo^2^)+(0.0702P)^2^+13.1573P] where P=(Fo^2^+2Fc^2^)/3'
_refine_ls_weighting_scheme calc
_refine_ls_wR_factor_gt 0.1120
_refine_ls_wR_factor_ref 0.1151
_reflns_Friedel_coverage 0.000
_reflns_number_gt 3835
_reflns_number_total 4184
_reflns_threshold_expression 'I > 2\s(I)'
_cod_data_source_file c8ce00557e2.cif
_cod_data_source_block shelx_CCDC1
_cod_depositor_comments 'Adding full bibliography for 7230723--7230726.cif.'
_cod_original_formula_sum 'C19.40 H12.80 Cl0.80 I2 N2'
_cod_database_code 7230724
_shelx_shelxl_version_number 2018/3
_shelx_space_group_comment
;
The symmetry employed for this shelxl refinement is uniquely defined
by the following loop, which should always be used as a source of
symmetry information in preference to the above space-group names.
They are only intended as comments.
;
_cell_oxdiff_length_a 11.6744(3)
_cell_oxdiff_length_b 22.8677(6)
_cell_oxdiff_length_c 8.36492(19)
_cell_oxdiff_angle_alpha 90.015(2)
_cell_oxdiff_angle_beta 110.532(2)
_cell_oxdiff_angle_gamma 89.990(2)
_cell_oxdiff_volume 2091.28(9)
_cell_oxdiff_measurement_reflns_used 7694

loop_
_space_group_symop_operation_xyz
'x, y, z'
'-x, y+1/2, -z+1/2'
'-x, -y, -z'
'x, -y-1/2, z-1/2'

loop_
_atom_site_label
_atom_site_type_symbol
_atom_site_fract_x
_atom_site_fract_y
_atom_site_fract_z
_atom_site_U_iso_or_equiv
_atom_site_adp_type
_atom_site_occupancy
_atom_site_site_symmetry_order
_atom_site_calc_flag
_atom_site_refinement_flags_posn
_atom_site_refinement_flags_adp
_atom_site_refinement_flags_occupancy
I1 I -0.03537(3) 0.76023(2) 0.13153(4) 0.01855(12) Uani 1 1 d . . .
N1 N 0.1478(4) 0.36893(19) 0.3772(5) 0.0160(8) Uani 1 1 d . . .
C1 C 0.0311(5) 0.6779(2) 0.1520(7) 0.0208(11) Uani 1 1 d . . .
I2 I 0.72469(3) 0.43988(2) 1.37911(4) 0.02816(13) Uani 1 1 d . . .
N2 N 0.2800(4) 0.40353(19) 0.2293(5) 0.0161(8) Uani 1 1 d . . .
C2 C 0.0648(5) 0.6283(2) 0.1598(7) 0.0197(11) Uani 1 1 d . . .
C3 C 0.1123(5) 0.5700(2) 0.1685(6) 0.0170(10) Uani 1 1 d . . .
C4 C 0.2156(5) 0.5600(2) 0.1226(7) 0.0171(10) Uani 1 1 d . . .
H4 H 0.248883 0.590391 0.079355 0.020 Uiso 1 1 calc R U .
C5 C 0.2676(5) 0.5051(2) 0.1419(6) 0.0183(10) Uani 1 1 d . . .
H5 H 0.335982 0.498854 0.111530 0.022 Uiso 1 1 calc R U .
C6 C 0.2191(4) 0.4589(2) 0.2060(6) 0.0147(9) Uani 1 1 d . . .
C7 C 0.1129(5) 0.4675(2) 0.2463(6) 0.0161(10) Uani 1 1 d . . .
C8 C 0.0611(5) 0.5229(2) 0.2263(6) 0.0165(10) Uani 1 1 d . . .
H8 H -0.009314 0.528772 0.251924 0.020 Uiso 1 1 calc R U .
C9 C 0.0595(4) 0.4173(2) 0.3151(7) 0.0169(10) Uani 1 1 d . . .
H9B H 0.035307 0.431307 0.408068 0.020 Uiso 1 1 calc R U .
H9A H -0.013067 0.402903 0.225771 0.020 Uiso 1 1 calc R U .
C10 C 0.2428(4) 0.3821(2) 0.5364(6) 0.0144(9) Uani 1 1 d . . .
C11 C 0.2153(5) 0.3793(2) 0.6864(7) 0.0190(10) Uani 1 1 d . . .
H11 H 0.136517 0.369668 0.680497 0.023 Uiso 1 1 calc R U .
C12 C 0.3042(5) 0.3907(2) 0.8427(7) 0.0218(11) Uani 1 1 d . . .
H12 H 0.285006 0.389015 0.941513 0.026 Uiso 1 1 calc R U .
C13 C 0.4243(5) 0.4048(2) 0.8532(7) 0.0198(10) Uani 1 1 d . . .
C14 C 0.4504(5) 0.4074(2) 0.7034(7) 0.0205(11) Uani 1 1 d . . .
H14 H 0.529516 0.416315 0.709610 0.025 Uiso 1 1 calc R U .
C15 C 0.3611(5) 0.3969(2) 0.5445(6) 0.0147(9) Uani 1 1 d . . .
C16 C 0.5178(5) 0.4162(3) 1.0163(7) 0.0238(11) Uani 1 1 d . . .
C17 C 0.5980(5) 0.4247(3) 1.1519(6) 0.0186(10) Uani 1 1 d . . .
C18 C 0.3923(5) 0.4028(2) 0.3827(6) 0.0164(10) Uani 1 1 d . . .
H18B H 0.437740 0.438657 0.387798 0.020 Uiso 1 1 calc R U .
H18A H 0.443586 0.370291 0.375385 0.020 Uiso 1 1 calc R U .
C19 C 0.2003(5) 0.3564(2) 0.2440(6) 0.0170(10) Uani 1 1 d . . .
H19B H 0.246696 0.320243 0.271655 0.020 Uiso 1 1 calc R U .
H19A H 0.134648 0.351054 0.135205 0.020 Uiso 1 1 calc R U .
Cl1 Cl 0.4283(10) 0.2583(5) 0.1102(14) 0.106(3) Uiso 0.4 1 d . . P
Cl2 Cl 0.648(2) 0.2161(10) 0.138(3) 0.134(6) Uiso 0.25 1 d . . P
C50 C 0.597(7) 0.250(3) 0.223(10) 0.11(2) Uiso 0.25 1 d . . P
C51 C 0.576(8) 0.257(4) 0.094(12) 0.08(2) Uiso 0.15 1 d . . P
Cl3 Cl 0.564(4) 0.248(2) -0.127(6) 0.164(15) Uiso 0.15 1 d . . P

loop_
_atom_site_aniso_label
_atom_site_aniso_U_11
_atom_site_aniso_U_22
_atom_site_aniso_U_33
_atom_site_aniso_U_23
_atom_site_aniso_U_13
_atom_site_aniso_U_12
I1 0.02250(19) 0.01569(19) 0.01675(19) 0.00024(11) 0.00598(13) 0.00366(11)
N1 0.0135(19) 0.020(2) 0.013(2) -0.0024(16) 0.0035(16) -0.0004(16)
C1 0.025(3) 0.019(3) 0.018(2) 0.003(2) 0.007(2) 0.003(2)
I2 0.01608(19) 0.0464(3) 0.0185(2) -0.00631(14) 0.00175(14) -0.00187(14)
N2 0.016(2) 0.015(2) 0.017(2) 0.0010(16) 0.0053(17) 0.0006(16)
C2 0.015(2) 0.024(3) 0.017(2) 0.001(2) 0.0013(19) 0.000(2)
C3 0.016(2) 0.020(2) 0.009(2) -0.0013(18) -0.0028(18) 0.0020(19)
C4 0.016(2) 0.019(2) 0.016(2) 0.0023(18) 0.005(2) -0.0030(19)
C5 0.017(2) 0.022(3) 0.015(2) -0.001(2) 0.005(2) -0.001(2)
C6 0.014(2) 0.017(2) 0.012(2) -0.0029(18) 0.0027(18) -0.0006(18)
C7 0.015(2) 0.020(2) 0.012(2) -0.0008(18) 0.0025(18) -0.0011(19)
C8 0.013(2) 0.024(3) 0.011(2) -0.0029(19) 0.0026(18) 0.0008(19)
C9 0.012(2) 0.020(2) 0.017(2) 0.0000(19) 0.0032(19) 0.0006(19)
C10 0.014(2) 0.016(2) 0.013(2) -0.0005(18) 0.0045(19) 0.0013(18)
C11 0.016(2) 0.024(3) 0.018(3) -0.001(2) 0.008(2) -0.002(2)
C12 0.024(3) 0.026(3) 0.019(3) 0.000(2) 0.012(2) -0.002(2)
C13 0.020(3) 0.022(3) 0.016(2) -0.003(2) 0.005(2) 0.000(2)
C14 0.014(2) 0.026(3) 0.020(3) -0.002(2) 0.004(2) -0.004(2)
C15 0.015(2) 0.014(2) 0.014(2) -0.0011(18) 0.0029(19) 0.0008(18)
C16 0.024(3) 0.028(3) 0.022(3) -0.001(2) 0.011(2) -0.006(2)
C17 0.016(2) 0.036(3) 0.005(2) -0.004(2) 0.0045(19) -0.006(2)
C18 0.013(2) 0.020(2) 0.016(2) -0.0013(19) 0.0047(19) 0.0034(18)
C19 0.020(2) 0.016(2) 0.014(2) -0.0019(18) 0.0064(19) -0.0006(19)

loop_
_atom_type_symbol
_atom_type_description
_atom_type_scat_dispersion_real
_atom_type_scat_dispersion_imag
_atom_type_scat_source
C C 0.0181 0.0091 'International Tables Vol C Tables 4.2.6.8 and 6.1.1.4'
H H 0.0000 0.0000 'International Tables Vol C Tables 4.2.6.8 and 6.1.1.4'
N N 0.0311 0.0180 'International Tables Vol C Tables 4.2.6.8 and 6.1.1.4'
Cl Cl 0.3639 0.7018 'International Tables Vol C Tables 4.2.6.8 and 6.1.1.4'
I I -0.3257 6.8362 'International Tables Vol C Tables 4.2.6.8 and 6.1.1.4'

loop_
_geom_angle_atom_site_label_1
_geom_angle_atom_site_label_2
_geom_angle_atom_site_label_3
_geom_angle
_geom_angle_site_symmetry_1
_geom_angle_site_symmetry_3
C10 N1 C19 110.5(4) . .
C10 N1 C9 112.7(4) . .
C19 N1 C9 107.7(4) . .
C2 C1 I1 176.8(5) . .
C6 N2 C19 111.4(4) . .
C6 N2 C18 112.0(4) . .
C19 N2 C18 108.4(4) . .
C1 C2 C3 176.5(6) . .
C8 C3 C4 118.7(5) . .
C8 C3 C2 122.0(5) . .
C4 C3 C2 119.3(5) . .
C5 C4 C3 120.0(5) . .
C5 C4 H4 120.0 . .
C3 C4 H4 120.0 . .
C4 C5 C6 120.9(5) . .
C4 C5 H5 119.5 . .
C6 C5 H5 119.5 . .
C5 C6 C7 119.9(5) . .
C5 C6 N2 118.3(4) . .
C7 C6 N2 121.8(5) . .
C8 C7 C6 118.7(5) . .
C8 C7 C9 121.2(5) . .
C6 C7 C9 120.1(5) . .
C7 C8 C3 121.6(5) . .
C7 C8 H8 119.2 . .
C3 C8 H8 119.2 . .
N1 C9 C7 111.8(4) . .
N1 C9 H9B 109.3 . .
C7 C9 H9B 109.3 . .
N1 C9 H9A 109.3 . .
C7 C9 H9A 109.3 . .
H9B C9 H9A 107.9 . .
C15 C10 C11 120.0(5) . .
C15 C10 N1 121.6(4) . .
C11 C10 N1 118.4(4) . .
C12 C11 C10 120.5(5) . .
C12 C11 H11 119.8 . .
C10 C11 H11 119.8 . .
C11 C12 C13 120.2(5) . .
C11 C12 H12 119.9 . .
C13 C12 H12 119.9 . .
C14 C13 C12 118.7(5) . .
C14 C13 C16 120.8(5) . .
C12 C13 C16 120.4(5) . .
C13 C14 C15 121.7(5) . .
C13 C14 H14 119.1 . .
C15 C14 H14 119.1 . .
C14 C15 C10 118.8(5) . .
C14 C15 C18 120.0(5) . .
C10 C15 C18 121.1(4) . .
C17 C16 C13 178.3(7) . .
C16 C17 I2 177.6(5) . .
N2 C18 C15 110.9(4) . .
N2 C18 H18B 109.5 . .
C15 C18 H18B 109.5 . .
N2 C18 H18A 109.5 . .
C15 C18 H18A 109.5 . .
H18B C18 H18A 108.1 . .
N2 C19 N1 111.5(4) . .
N2 C19 H19B 109.3 . .
N1 C19 H19B 109.3 . .
N2 C19 H19A 109.3 . .
N1 C19 H19A 109.3 . .
H19B C19 H19A 108.0 . .
C51 Cl1 C50 33(3) . .
C51 Cl1 Cl3 73(3) . 4_566
C50 Cl1 Cl3 40(3) . 4_566
C51 Cl2 C50 47(5) . .
C51 Cl2 Cl3 55(4) . .
C50 Cl2 Cl3 102(4) . .
C51 C50 Cl2 61(6) . .
C51 C50 Cl3 151(9) . 4_566
Cl2 C50 Cl3 142(6) . 4_566
C51 C50 Cl1 69(7) . .
Cl2 C50 Cl1 112(5) . .
Cl3 C50 Cl1 83(4) 4_566 .
C50 C51 Cl2 71(7) . .
C50 C51 Cl1 79(7) . .
Cl2 C51 Cl1 125(6) . .
C50 C51 Cl3 162(9) . .
Cl2 C51 Cl3 91(5) . .
Cl1 C51 Cl3 110(5) . .
C50 Cl3 C51 159(5) 4_565 .
C50 Cl3 Cl2 136(4) 4_565 .
C51 Cl3 Cl2 34(3) . .
C50 Cl3 Cl1 57(3) 4_565 4_565
C51 Cl3 Cl1 142(4) . 4_565
Cl2 Cl3 Cl1 152(2) . 4_565

loop_
_geom_bond_atom_site_label_1
_geom_bond_atom_site_label_2
_geom_bond_distance
_geom_bond_site_symmetry_2
I1 C1 2.021(5) .
N1 C10 1.435(6) .
N1 C19 1.476(6) .
N1 C9 1.476(6) .
C1 C2 1.194(8) .
I2 C17 1.987(5) .
N2 C6 1.432(7) .
N2 C19 1.458(7) .
N2 C18 1.478(6) .
C2 C3 1.438(7) .
C3 C8 1.397(8) .
C3 C4 1.407(7) .
C4 C5 1.378(8) .
C4 H4 0.9300 .
C5 C6 1.391(7) .
C5 H5 0.9300 .
C6 C7 1.408(7) .
C7 C8 1.389(7) .
C7 C9 1.512(7) .
C8 H8 0.9300 .
C9 H9B 0.9700 .
C9 H9A 0.9700 .
C10 C15 1.401(7) .
C10 C11 1.401(7) .
C11 C12 1.379(8) .
C11 H11 0.9300 .
C12 C13 1.411(8) .
C12 H12 0.9300 .
C13 C14 1.390(8) .
C13 C16 1.441(8) .
C14 C15 1.392(7) .
C14 H14 0.9300 .
C15 C18 1.525(7) .
C16 C17 1.206(8) .
C18 H18B 0.9700 .
C18 H18A 0.9700 .
C19 H19B 0.9700 .
C19 H19A 0.9700 .
Cl1 C51 1.78(9) .
Cl1 C50 1.87(8) .
Cl1 Cl3 2.22(5) 4_566
Cl2 C51 1.23(9) .
Cl2 C50 1.33(8) .
Cl2 Cl3 2.21(5) .
C50 C51 1.03(10) .
C50 Cl3 1.44(8) 4_566
C51 Cl3 1.81(9) .
